data_7210154
loop_
_publ_author_name
'Mukherjee, Arijit'
'Tothadi, Srinu'
'Chakraborty, Shaunak'
'Ganguly, Somnath'
'Desiraju, Gautam R.'

_publ_section_title
;
 Synthon identification in co-crystals and polymorphs with IR
 spectroscopy. Primary amides as a case study
;
_journal_issue 23
_journal_name_full CrystEngComm
_journal_page_first 4640
_journal_paper_doi 10.1039/c3ce40286j
_journal_volume 15
_journal_year 2013
_chemical_formula_sum 'C22 H18 N2 O6'
_chemical_formula_weight 406.38
_chemical_name_systematic
;
?
;
_space_group_IT_number 2
_symmetry_space_group_name_Hall '-P 1'
_symmetry_space_group_name_H-M 'P -1'
_atom_sites_solution_hydrogens geom
_atom_sites_solution_primary direct
_atom_sites_solution_secondary difmap
_audit_creation_method SHELXL-97
_cell_angle_alpha 112.713(8)
_cell_angle_beta 93.424(7)
_cell_angle_gamma 103.103(7)
_cell_formula_units_Z 2
_cell_length_a 6.9109(14)
_cell_length_b 12.289(3)
_cell_length_c 12.647(3)
_cell_measurement_reflns_used 8832
_cell_measurement_temperature 150(2)
_cell_measurement_theta_max 27.6
_cell_measurement_theta_min 3.1
_cell_volume 951.9(4)
_computing_cell_refinement
;
CrystalClear-SM Expert 2.0 r4 (Rigaku, 2009)
;
_computing_data_collection
;
CrystalClear-SM Expert 2.0 r4 (Rigaku, 2009)
;
_computing_data_reduction
;
CrystalClear-SM Expert 2.0 r4 (Rigaku, 2009)
;
_computing_structure_refinement 'SHELXL-97 (Sheldrick, 2008)'
_computing_structure_solution 'SHELXL-97 (Sheldrick, 2008)'
_diffrn_ambient_temperature 150(2)
_diffrn_detector_area_resol_mean 13.6612
_diffrn_measured_fraction_theta_full 0.998
_diffrn_measured_fraction_theta_max 0.998
_diffrn_measurement_device
;
XtaLABmini: Fixed Chi 2 circle
;
_diffrn_measurement_device_type
;
Rigaku Mercury375R (2x2 bin mode)
;
_diffrn_radiation_monochromator graphite
_diffrn_radiation_source 'fine-focus sealed tube'
_diffrn_radiation_type MoK\a
_diffrn_radiation_wavelength 0.71073
_diffrn_reflns_av_R_equivalents 0.0304
_diffrn_reflns_av_sigmaI/netI 0.0373
_diffrn_reflns_limit_h_max 8
_diffrn_reflns_limit_h_min -8
_diffrn_reflns_limit_k_max 14
_diffrn_reflns_limit_k_min -14
_diffrn_reflns_limit_l_max 15
_diffrn_reflns_limit_l_min -15
_diffrn_reflns_number 8123
_diffrn_reflns_theta_full 25.20
_diffrn_reflns_theta_max 25.20
_diffrn_reflns_theta_min 3.06
_exptl_absorpt_coefficient_mu 0.105
_exptl_absorpt_correction_T_max 1.000
_exptl_absorpt_correction_T_min 0.795
_exptl_absorpt_correction_type multi-scan
_exptl_absorpt_process_details 'Jacobson, R. (1998) Private communication'
_exptl_crystal_colour red
_exptl_crystal_density_diffrn 1.418
_exptl_crystal_density_method 'not measured'
_exptl_crystal_description needle
_exptl_crystal_F_000 424
_exptl_crystal_size_max 0.3
_exptl_crystal_size_mid 0.1
_exptl_crystal_size_min 0.1
_refine_diff_density_max 0.293
_refine_diff_density_min -0.256
_refine_diff_density_rms 0.060
_refine_ls_extinction_method none
_refine_ls_goodness_of_fit_ref 1.214
_refine_ls_hydrogen_treatment constr
_refine_ls_matrix_type full
_refine_ls_number_parameters 271
_refine_ls_number_reflns 3426
_refine_ls_number_restraints 0
_refine_ls_restrained_S_all 1.214
_refine_ls_R_factor_all 0.0677
_refine_ls_R_factor_gt 0.0603
_refine_ls_shift/su_max 0.000
_refine_ls_shift/su_mean 0.000
_refine_ls_structure_factor_coef Fsqd
_refine_ls_weighting_details 'calc w=1/[\s^2^(Fo^2^)+(0.0437P)^2^+1.7517P] where P=(Fo^2^+2Fc^2^)/3'
_refine_ls_weighting_scheme calc
_refine_ls_wR_factor_gt 0.1615
_refine_ls_wR_factor_ref 0.1647
_reflns_number_gt 3002
_reflns_number_total 3426
_reflns_threshold_expression >2\s(I)
_cod_data_source_file c3ce40286j.txt
_cod_data_source_block datam
_cod_depositor_comments
;
The following automatic conversions were performed:

'_exptl_absorpt_correction_type' value 'Multi-scan' changed to
'multi-scan' according to
/home/saulius/struct/CIF-dictionaries/cif_core.dic dictionary named
'cif_core.dic' version 2.4.2 from 2011-04-26.

Automatic conversion script
Id: cif_fix_values 1891 2012-01-12 08:04:46Z andrius 
;
_cod_database_code 7210154

loop_
_symmetry_equiv_pos_as_xyz
'x, y, z'
'-x, -y, -z'

loop_
_atom_site_label
_atom_site_type_symbol
_atom_site_fract_x
_atom_site_fract_y
_atom_site_fract_z
_atom_site_U_iso_or_equiv
_atom_site_adp_type
_atom_site_occupancy
_atom_site_symmetry_multiplicity
_atom_site_calc_flag
_atom_site_refinement_flags
O1 O 0.2649(3) 0.56246(19) 0.02302(17) 0.0244(5) Uani 1 1 d .
H1O H 0.2599 0.5001 -0.0419 0.037 Uiso 1 1 d R
O2 O 0.2559(3) 0.42889(18) 0.10276(17) 0.0225(5) Uani 1 1 d .
O3 O 0.2657(4) 0.90946(19) 0.54516(18) 0.0307(6) Uani 1 1 d .
H3O H 0.2540 0.9790 0.5430 0.046 Uiso 1 1 d R
C9 C 0.2576(4) 0.5324(3) 0.1124(2) 0.0178(6) Uani 1 1 d .
C10 C 0.2542(4) 0.6336(3) 0.2241(2) 0.0182(6) Uani 1 1 d .
C11 C 0.2627(4) 0.7512(3) 0.2325(2) 0.0199(6) Uani 1 1 d .
H11 H 0.2665 0.7668 0.1661 0.024 Uiso 1 1 calc R
C12 C 0.2654(4) 0.8454(3) 0.3386(3) 0.0206(6) Uani 1 1 d .
H12 H 0.2711 0.9235 0.3432 0.025 Uiso 1 1 calc R
C13 C 0.2595(4) 0.8226(3) 0.4377(2) 0.0209(6) Uani 1 1 d .
C14 C 0.2491(4) 0.7052(3) 0.4302(3) 0.0214(6) Uani 1 1 d .
H14 H 0.2442 0.6896 0.4965 0.026 Uiso 1 1 calc R
C15 C 0.2462(4) 0.6119(3) 0.3242(2) 0.0198(6) Uani 1 1 d .
H15 H 0.2388 0.5337 0.3196 0.024 Uiso 1 1 calc R
O4 O 0.8177(3) 0.97625(19) 0.87382(19) 0.0265(5) Uani 1 1 d .
H4O H 0.9439 1.0129 0.9140 0.040 Uiso 1 1 d R
O5 O 0.8063(3) 0.91203(19) 1.01726(18) 0.0261(5) Uani 1 1 d .
O6 O -0.1124(3) 0.70725(18) 0.77990(17) 0.0232(5) Uani 1 1 d .
H6O H -0.1580 0.6720 0.8250 0.035 Uiso 1 1 d R
C16 C 0.7215(5) 0.9169(3) 0.9314(3) 0.0211(6) Uani 1 1 d .
C17 C 0.5038(4) 0.8598(3) 0.8870(2) 0.0208(6) Uani 1 1 d .
C18 C 0.4048(5) 0.8656(3) 0.7910(3) 0.0241(7) Uani 1 1 d .
H18 H 0.4780 0.9045 0.7500 0.029 Uiso 1 1 calc R
C19 C 0.1996(5) 0.8147(3) 0.7558(3) 0.0233(7) Uani 1 1 d .
H19 H 0.1352 0.8194 0.6916 0.028 Uiso 1 1 calc R
C20 C 0.0893(4) 0.7560(3) 0.8172(2) 0.0200(6) Uani 1 1 d .
C21 C 0.1874(5) 0.7494(3) 0.9129(3) 0.0218(6) Uani 1 1 d .
H21 H 0.1146 0.7105 0.9539 0.026 Uiso 1 1 calc R
C22 C 0.3924(5) 0.8004(3) 0.9470(3) 0.0223(6) Uani 1 1 d .
H22 H 0.4570 0.7952 1.0108 0.027 Uiso 1 1 calc R
N1 N 0.2565(3) 0.3632(2) -0.1736(2) 0.0186(5) Uani 1 1 d .
N2 N 0.2222(4) 0.1413(2) -0.3672(2) 0.0221(6) Uani 1 1 d .
C1 C 0.2360(4) 0.2586(3) -0.1639(3) 0.0204(6) Uani 1 1 d .
H1 H 0.2313 0.2573 -0.0911 0.024 Uiso 1 1 calc R
C2 C 0.2207(4) 0.1482(3) -0.2611(3) 0.0223(6) Uani 1 1 d .
H2 H 0.2091 0.0770 -0.2493 0.027 Uiso 1 1 calc R
C3 C 0.2408(4) 0.2483(3) -0.3806(2) 0.0198(6) Uani 1 1 d .
C4 C 0.2609(4) 0.3602(3) -0.2825(2) 0.0192(6) Uani 1 1 d .
C5 C 0.2871(5) 0.4702(3) -0.2984(3) 0.0251(7) Uani 1 1 d .
H5 H 0.3029 0.5443 -0.2349 0.030 Uiso 1 1 calc R
C6 C 0.2888(5) 0.4668(3) -0.4070(3) 0.0326(8) Uani 1 1 d .
H6 H 0.3061 0.5392 -0.4172 0.039 Uiso 1 1 calc R
C7 C 0.2648(5) 0.3553(3) -0.5049(3) 0.0325(8) Uani 1 1 d .
H7 H 0.2649 0.3549 -0.5786 0.039 Uiso 1 1 calc R
C8 C 0.2416(5) 0.2484(3) -0.4918(3) 0.0267(7) Uani 1 1 d .
H8 H 0.2262 0.1753 -0.5564 0.032 Uiso 1 1 calc R

loop_
_atom_site_aniso_label
_atom_site_aniso_U_11
_atom_site_aniso_U_22
_atom_site_aniso_U_33
_atom_site_aniso_U_23
_atom_site_aniso_U_13
_atom_site_aniso_U_12
O1 0.0389(13) 0.0219(11) 0.0138(10) 0.0074(8) 0.0062(9) 0.0103(9)
O2 0.0308(12) 0.0171(10) 0.0196(11) 0.0069(8) 0.0067(9) 0.0068(9)
O3 0.0533(15) 0.0207(11) 0.0192(12) 0.0060(9) 0.0095(10) 0.0150(10)
C9 0.0149(14) 0.0213(15) 0.0168(15) 0.0078(12) 0.0024(11) 0.0039(11)
C10 0.0153(14) 0.0203(14) 0.0176(15) 0.0065(12) 0.0029(11) 0.0045(11)
C11 0.0211(15) 0.0228(15) 0.0172(15) 0.0104(12) 0.0045(11) 0.0045(12)
C12 0.0212(15) 0.0181(14) 0.0242(16) 0.0100(12) 0.0049(12) 0.0063(12)
C13 0.0202(15) 0.0195(14) 0.0190(15) 0.0034(12) 0.0042(11) 0.0059(12)
C14 0.0266(16) 0.0246(15) 0.0170(15) 0.0103(12) 0.0059(12) 0.0105(12)
C15 0.0214(15) 0.0174(14) 0.0220(15) 0.0084(12) 0.0044(12) 0.0072(11)
O4 0.0245(11) 0.0287(12) 0.0289(12) 0.0163(10) 0.0053(9) 0.0038(9)
O5 0.0248(11) 0.0293(12) 0.0254(12) 0.0148(9) 0.0026(9) 0.0036(9)
O6 0.0242(11) 0.0254(11) 0.0192(11) 0.0117(9) -0.0002(8) 0.0017(9)
C16 0.0262(16) 0.0166(14) 0.0217(16) 0.0082(12) 0.0072(12) 0.0068(12)
C17 0.0254(16) 0.0159(14) 0.0200(15) 0.0059(11) 0.0053(12) 0.0056(12)
C18 0.0298(17) 0.0240(15) 0.0205(16) 0.0119(13) 0.0063(13) 0.0055(13)
C19 0.0296(17) 0.0241(15) 0.0178(15) 0.0109(12) 0.0019(12) 0.0063(13)
C20 0.0243(15) 0.0150(13) 0.0171(15) 0.0035(11) 0.0027(11) 0.0045(11)
C21 0.0274(16) 0.0200(15) 0.0195(15) 0.0107(12) 0.0045(12) 0.0042(12)
C22 0.0274(16) 0.0221(15) 0.0195(15) 0.0112(12) 0.0019(12) 0.0065(12)
N1 0.0172(12) 0.0203(12) 0.0175(13) 0.0066(10) 0.0019(9) 0.0060(10)
N2 0.0216(13) 0.0225(13) 0.0207(13) 0.0061(10) 0.0026(10) 0.0081(10)
C1 0.0217(15) 0.0251(15) 0.0163(15) 0.0096(12) 0.0040(11) 0.0077(12)
C2 0.0234(15) 0.0206(15) 0.0254(17) 0.0104(12) 0.0047(12) 0.0091(12)
C3 0.0144(14) 0.0237(15) 0.0182(15) 0.0061(12) 0.0011(11) 0.0046(11)
C4 0.0145(14) 0.0230(15) 0.0206(15) 0.0087(12) 0.0020(11) 0.0065(11)
C5 0.0272(16) 0.0222(15) 0.0255(17) 0.0096(13) 0.0026(13) 0.0071(13)
C6 0.0338(19) 0.0352(19) 0.037(2) 0.0243(16) 0.0033(15) 0.0078(15)
C7 0.0306(18) 0.049(2) 0.0214(17) 0.0211(16) 0.0013(13) 0.0065(15)
C8 0.0239(16) 0.0346(18) 0.0176(16) 0.0075(13) 0.0026(12) 0.0064(13)

loop_
_atom_type_symbol
_atom_type_description
_atom_type_scat_dispersion_real
_atom_type_scat_dispersion_imag
_atom_type_scat_source
C C 0.0033 0.0016 'International Tables Vol C Tables 4.2.6.8 and 6.1.1.4'
H H 0.0000 0.0000 'International Tables Vol C Tables 4.2.6.8 and 6.1.1.4'
N N 0.0061 0.0033 'International Tables Vol C Tables 4.2.6.8 and 6.1.1.4'
O O 0.0106 0.0060 'International Tables Vol C Tables 4.2.6.8 and 6.1.1.4'

loop_
_geom_angle_atom_site_label_1
_geom_angle_atom_site_label_2
_geom_angle_atom_site_label_3
_geom_angle
C9 O1 H1O 112.4
C13 O3 H3O 112.1
O2 C9 O1 121.9(3)
O2 C9 C10 123.5(3)
O1 C9 C10 114.6(2)
C15 C10 C11 118.7(3)
C15 C10 C9 119.4(3)
C11 C10 C9 121.9(3)
C12 C11 C10 120.9(3)
C12 C11 H11 119.6
C10 C11 H11 119.6
C13 C12 C11 119.7(3)
C13 C12 H12 120.1
C11 C12 H12 120.1
O3 C13 C12 123.7(3)
O3 C13 C14 116.3(3)
C12 C13 C14 119.9(3)
C15 C14 C13 120.0(3)
C15 C14 H14 120.0
C13 C14 H14 120.0
C14 C15 C10 120.8(3)
C14 C15 H15 119.6
C10 C15 H15 119.6
C16 O4 H4O 106.0
C20 O6 H6O 106.7
O5 C16 O4 122.4(3)
O5 C16 C17 122.5(3)
O4 C16 C17 115.1(3)
C18 C17 C22 118.8(3)
C18 C17 C16 123.3(3)
C22 C17 C16 117.8(3)
C19 C18 C17 121.0(3)
C19 C18 H18 119.5
C17 C18 H18 119.5
C18 C19 C20 119.6(3)
C18 C19 H19 120.2
C20 C19 H19 120.2
O6 C20 C21 122.5(3)
O6 C20 C19 117.8(3)
C21 C20 C19 119.7(3)
C22 C21 C20 120.1(3)
C22 C21 H21 119.9
C20 C21 H21 119.9
C21 C22 C17 120.7(3)
C21 C22 H22 119.6
C17 C22 H22 119.6
C1 N1 C4 116.9(2)
C2 N2 C3 116.6(2)
N1 C1 C2 121.8(3)
N1 C1 H1 119.1
C2 C1 H1 119.1
N2 C2 C1 123.1(3)
N2 C2 H2 118.4
C1 C2 H2 118.4
N2 C3 C8 120.1(3)
N2 C3 C4 120.4(3)
C8 C3 C4 119.5(3)
N1 C4 C5 119.6(3)
N1 C4 C3 121.1(3)
C5 C4 C3 119.2(3)
C6 C5 C4 119.5(3)
C6 C5 H5 120.2
C4 C5 H5 120.2
C5 C6 C7 121.3(3)
C5 C6 H6 119.3
C7 C6 H6 119.3
C8 C7 C6 120.3(3)
C8 C7 H7 119.9
C6 C7 H7 119.9
C7 C8 C3 120.1(3)
C7 C8 H8 119.9
C3 C8 H8 119.9

loop_
_geom_bond_atom_site_label_1
_geom_bond_atom_site_label_2
_geom_bond_distance
O1 C9 1.319(3)
O1 H1O 0.8731
O2 C9 1.227(3)
O3 C13 1.357(3)
O3 H3O 0.8865
C9 C10 1.484(4)
C10 C15 1.392(4)
C10 C11 1.395(4)
C11 C12 1.389(4)
C11 H11 0.9300
C12 C13 1.387(4)
C12 H12 0.9300
C13 C14 1.393(4)
C14 C15 1.383(4)
C14 H14 0.9300
C15 H15 0.9300
O4 C16 1.324(4)
O4 H4O 0.9021
O5 C16 1.231(4)
O6 C20 1.360(4)
O6 H6O 0.8728
C16 C17 1.479(4)
C17 C18 1.392(4)
C17 C22 1.395(4)
C18 C19 1.381(4)
C18 H18 0.9300
C19 C20 1.400(4)
C19 H19 0.9300
C20 C21 1.391(4)
C21 C22 1.379(4)
C21 H21 0.9300
C22 H22 0.9300
N1 C1 1.315(4)
N1 C4 1.366(4)
N2 C2 1.312(4)
N2 C3 1.369(4)
C1 C2 1.413(4)
C1 H1 0.9300
C2 H2 0.9300
C3 C8 1.406(4)
C3 C4 1.423(4)
C4 C5 1.415(4)
C5 C6 1.359(5)
C5 H5 0.9300
C6 C7 1.415(5)
C6 H6 0.9300
C7 C8 1.362(5)
C7 H7 0.9300
C8 H8 0.9300

loop_
_geom_torsion_atom_site_label_1
_geom_torsion_atom_site_label_2
_geom_torsion_atom_site_label_3
_geom_torsion_atom_site_label_4
_geom_torsion
O2 C9 C10 C15 -0.8(4)
O1 C9 C10 C15 179.9(3)
O2 C9 C10 C11 178.0(3)
O1 C9 C10 C11 -1.3(4)
C15 C10 C11 C12 0.7(4)
C9 C10 C11 C12 -178.1(3)
C10 C11 C12 C13 0.0(4)
C11 C12 C13 O3 178.6(3)
C11 C12 C13 C14 -0.6(4)
O3 C13 C14 C15 -178.8(3)
C12 C13 C14 C15 0.5(4)
C13 C14 C15 C10 0.2(4)
C11 C10 C15 C14 -0.8(4)
C9 C10 C15 C14 178.0(3)
O5 C16 C17 C18 179.2(3)
O4 C16 C17 C18 0.7(4)
O5 C16 C17 C22 1.2(4)
O4 C16 C17 C22 -177.3(3)
C22 C17 C18 C19 0.5(4)
C16 C17 C18 C19 -177.4(3)
C17 C18 C19 C20 -0.2(4)
C18 C19 C20 O6 179.9(3)
C18 C19 C20 C21 -0.1(4)
O6 C20 C21 C22 180.0(3)
C19 C20 C21 C22 0.0(4)
C20 C21 C22 C17 0.4(4)
C18 C17 C22 C21 -0.6(4)
C16 C17 C22 C21 177.4(3)
C4 N1 C1 C2 0.5(4)
C3 N2 C2 C1 0.4(4)
N1 C1 C2 N2 -1.3(5)
C2 N2 C3 C8 -179.4(3)
C2 N2 C3 C4 1.0(4)
C1 N1 C4 C5 -178.6(3)
C1 N1 C4 C3 1.0(4)
N2 C3 C4 N1 -1.8(4)
C8 C3 C4 N1 178.6(3)
N2 C3 C4 C5 177.8(3)
C8 C3 C4 C5 -1.8(4)
N1 C4 C5 C6 -179.2(3)
C3 C4 C5 C6 1.2(4)
C4 C5 C6 C7 0.0(5)
C5 C6 C7 C8 -0.8(5)
C6 C7 C8 C3 0.2(5)
N2 C3 C8 C7 -178.5(3)
C4 C3 C8 C7 1.1(4)
